data_7108359
loop_
_publ_author_name
'Shun Sugawara'
'Satoshi Kojima'
'Yohsuke Yamamoto'

_publ_section_title
;
 Synthesis of new cyclic aromatic carbene ligands bearing remote amino
 groups and their palladium(II) complexes
;
_journal_name_full Chem.Commun.
_journal_page_first 9735
_journal_paper_doi 10.1039/c2cc33510g
_journal_volume 48
_journal_year 2012
_chemical_formula_sum 'C25 H29 Cl F6 N3 O P'
_chemical_formula_weight 567.93
_chemical_name_systematic
;
?
;
_space_group_IT_number 2
_symmetry_cell_setting triclinic
_symmetry_space_group_name_Hall '-P 1'
_symmetry_space_group_name_H-M 'P -1'
_atom_sites_solution_hydrogens geom
_atom_sites_solution_primary direct
_atom_sites_solution_secondary difmap
_audit_creation_method SHELXL-97
_cell_angle_alpha 103.630(3)
_cell_angle_beta 91.184(3)
_cell_angle_gamma 109.380(3)
_cell_formula_units_Z 2
_cell_length_a 9.0244(10)
_cell_length_b 11.0496(12)
_cell_length_c 14.0165(15)
_cell_measurement_reflns_used 11920
_cell_measurement_temperature 173(2)
_cell_measurement_theta_max 27.700
_cell_measurement_theta_min 3.010
_cell_volume 1273.9(2)
_computing_cell_refinement PROCESS-AUTO
_computing_data_collection PROCESS-AUTO
_computing_molecular_graphics 'Yadokari-XG 2009 (Wakita Nemoto et al., 2009)'
_computing_publication_material 'Yadokari-XG 2009 (Wakita,Nemoto et al., 2009)'
_computing_structure_refinement 'SHELXL-97 (Sheldrick, 1997)'
_computing_structure_solution SIR-2004
_diffrn_ambient_temperature 173(2)
_diffrn_detector_area_resol_mean 10.0
_diffrn_measured_fraction_theta_full 0.996
_diffrn_measured_fraction_theta_max 0.996
_diffrn_measurement_device_type 'Rigaku SCXmini'
_diffrn_measurement_method \w-scans
_diffrn_radiation_monochromator Graphite
_diffrn_radiation_source 'long-fine-focus sealed tube'
_diffrn_radiation_type MoK\a
_diffrn_radiation_wavelength 0.71075
_diffrn_reflns_av_R_equivalents 0.0282
_diffrn_reflns_av_sigmaI/netI 0.0368
_diffrn_reflns_limit_h_max 11
_diffrn_reflns_limit_h_min -11
_diffrn_reflns_limit_k_max 14
_diffrn_reflns_limit_k_min -14
_diffrn_reflns_limit_l_max 18
_diffrn_reflns_limit_l_min -18
_diffrn_reflns_number 13249
_diffrn_reflns_theta_full 27.48
_diffrn_reflns_theta_max 27.48
_diffrn_reflns_theta_min 3.01
_exptl_absorpt_coefficient_mu 0.282
_exptl_absorpt_correction_T_max 1.0000
_exptl_absorpt_correction_T_min 0.8345
_exptl_absorpt_correction_type multi-scan
_exptl_absorpt_process_details
;
'ABSCOR (Higashi, 1995)'
;
_exptl_crystal_colour purple
_exptl_crystal_density_diffrn 1.481
_exptl_crystal_density_method 'not measured'
_exptl_crystal_description block
_exptl_crystal_F_000 588
_exptl_crystal_size_max 0.81
_exptl_crystal_size_mid 0.43
_exptl_crystal_size_min 0.34
_refine_diff_density_max 0.761
_refine_diff_density_min -0.431
_refine_diff_density_rms 0.155
_refine_ls_extinction_method none
_refine_ls_goodness_of_fit_ref 1.068
_refine_ls_hydrogen_treatment constr
_refine_ls_matrix_type full
_refine_ls_number_parameters 335
_refine_ls_number_reflns 5818
_refine_ls_number_restraints 0
_refine_ls_restrained_S_all 1.068
_refine_ls_R_factor_all 0.0634
_refine_ls_R_factor_gt 0.0511
_refine_ls_shift/su_max 0.000
_refine_ls_shift/su_mean 0.000
_refine_ls_structure_factor_coef Fsqd
_refine_ls_weighting_details 'calc w=1/[\s^2^(Fo^2^)+(0.0840P)^2^+0.3997P] where P=(Fo^2^+2Fc^2^)/3'
_refine_ls_weighting_scheme calc
_refine_ls_wR_factor_gt 0.1411
_refine_ls_wR_factor_ref 0.1503
_reflns_number_gt 4732
_reflns_number_total 5818
_reflns_threshold_expression >2sigma(I)
_cod_data_source_file c2cc33510g.txt
_cod_data_source_block chloride
_cod_database_code 7108359

loop_
_symmetry_equiv_pos_as_xyz
'x, y, z'
'-x, -y, -z'

loop_
_atom_site_label
_atom_site_type_symbol
_atom_site_fract_x
_atom_site_fract_y
_atom_site_fract_z
_atom_site_U_iso_or_equiv
_atom_site_adp_type
_atom_site_occupancy
_atom_site_symmetry_multiplicity
_atom_site_calc_flag
_atom_site_refinement_flags
C1 C 0.0947(2) 0.03007(19) 0.13907(14) 0.0295(4) Uani 1 1 d .
H1 H 0.1238 0.1172 0.1812 0.035 Uiso 1 1 calc R
C2 C -0.0274(2) -0.06845(19) 0.15910(14) 0.0301(4) Uani 1 1 d .
H2 H -0.0809 -0.0487 0.2151 0.036 Uiso 1 1 calc R
C3 C -0.0778(2) -0.20172(18) 0.09778(14) 0.0270(4) Uani 1 1 d .
C4 C 0.0049(2) -0.22655(18) 0.01471(14) 0.0273(4) Uani 1 1 d .
H4 H -0.0256 -0.3131 -0.0285 0.033 Uiso 1 1 calc R
C5 C 0.3905(2) -0.10872(19) -0.19245(15) 0.0300(4) Uani 1 1 d .
H5 H 0.3515 -0.2001 -0.2267 0.036 Uiso 1 1 calc R
C6 C 0.5148(2) -0.0186(2) -0.22741(16) 0.0329(4) Uani 1 1 d .
C7 C 0.5703(2) 0.1170(2) -0.17109(16) 0.0339(4) Uani 1 1 d .
H7 H 0.6538 0.1801 -0.1925 0.041 Uiso 1 1 calc R
C8 C 0.5069(2) 0.15789(19) -0.08801(16) 0.0317(4) Uani 1 1 d .
H8 H 0.5482 0.2486 -0.0523 0.038 Uiso 1 1 calc R
C9 C 0.3064(2) 0.10139(18) 0.03035(14) 0.0273(4) Uani 1 1 d .
C10 C 0.1800(2) 0.00688(18) 0.05744(14) 0.0266(4) Uani 1 1 d .
C11 C 0.1287(2) -0.12547(18) -0.00307(14) 0.0255(4) Uani 1 1 d .
C12 C 0.3265(2) -0.06492(18) -0.10978(14) 0.0260(4) Uani 1 1 d .
C13 C 0.3807(2) 0.06902(18) -0.05280(14) 0.0269(4) Uani 1 1 d .
C14 C -0.2648(2) -0.2866(2) 0.21347(16) 0.0349(4) Uani 1 1 d .
H14 H -0.3810 -0.3308 0.2038 0.042 Uiso 1 1 calc R
H14A H -0.2404 -0.1920 0.2480 0.042 Uiso 1 1 calc R
C15 C -0.1905(3) -0.3523(2) 0.27537(16) 0.0378(5) Uani 1 1 d .
H15 H -0.0757 -0.3022 0.2902 0.045 Uiso 1 1 calc R
H15A H -0.2373 -0.3497 0.3388 0.045 Uiso 1 1 calc R
C16 C -0.2172(3) -0.4958(2) 0.22138(17) 0.0387(5) Uani 1 1 d .
H16 H -0.3301 -0.5497 0.2189 0.046 Uiso 1 1 calc R
H16A H -0.1543 -0.5314 0.2584 0.046 Uiso 1 1 calc R
C17 C -0.1706(2) -0.5080(2) 0.11658(17) 0.0366(5) Uani 1 1 d .
H17 H -0.0543 -0.4691 0.1189 0.044 Uiso 1 1 calc R
H17A H -0.2040 -0.6030 0.0806 0.044 Uiso 1 1 calc R
C18 C -0.2477(2) -0.43674(19) 0.06237(16) 0.0339(4) Uani 1 1 d .
H18 H -0.2138 -0.4427 -0.0048 0.041 Uiso 1 1 calc R
H18A H -0.3641 -0.4792 0.0560 0.041 Uiso 1 1 calc R
C19 C 0.5200(3) -0.1962(2) -0.3715(2) 0.0536(7) Uani 1 1 d .
H19 H 0.4372 -0.2054 -0.4230 0.064 Uiso 1 1 calc R
H19A H 0.4710 -0.2565 -0.3299 0.064 Uiso 1 1 calc R
C20 C 0.6487(3) -0.2369(3) -0.4203(2) 0.0508(6) Uani 1 1 d .
H20 H 0.6016 -0.3265 -0.4658 0.061 Uiso 1 1 calc R
H20A H 0.7225 -0.2417 -0.3692 0.061 Uiso 1 1 calc R
C21 C 0.7399(3) -0.1412(3) -0.47753(17) 0.0488(6) Uani 1 1 d .
H21 H 0.8284 -0.1676 -0.5044 0.059 Uiso 1 1 calc R
H21A H 0.6697 -0.1431 -0.5335 0.059 Uiso 1 1 calc R
C22 C 0.8031(3) -0.0029(3) -0.40936(18) 0.0502(6) Uani 1 1 d .
H22 H 0.8799 0.0001 -0.3566 0.060 Uiso 1 1 calc R
H22A H 0.8589 0.0608 -0.4470 0.060 Uiso 1 1 calc R
C23 C 0.6720(4) 0.0364(3) -0.3639(2) 0.0563(7) Uani 1 1 d .
H23 H 0.7171 0.1258 -0.3178 0.068 Uiso 1 1 calc R
H23A H 0.6010 0.0416 -0.4164 0.068 Uiso 1 1 calc R
O1 O 0.20257(15) -0.15815(12) -0.08394(10) 0.0280(3) Uani 1 1 d .
Cl1 Cl 0.36919(6) 0.26167(4) 0.10191(4) 0.03443(15) Uani 1 1 d .
N1 N -0.20173(19) -0.29716(16) 0.11745(12) 0.0304(4) Uani 1 1 d .
N2 N 0.5789(2) -0.05803(18) -0.30981(15) 0.0431(5) Uani 1 1 d .
P1 P 0.28729(6) -0.45090(5) 0.29782(4) 0.03814(17) Uani 1 1 d .
F1 F 0.1602(2) -0.38030(19) 0.31070(17) 0.0820(6) Uani 1 1 d .
F2 F 0.2790(2) -0.46034(18) 0.41020(12) 0.0671(5) Uani 1 1 d .
F3 F 0.15101(19) -0.59177(16) 0.26154(14) 0.0700(5) Uani 1 1 d .
F4 F 0.41617(19) -0.52078(16) 0.28850(14) 0.0643(4) Uani 1 1 d .
F5 F 0.3010(3) -0.44232(19) 0.18666(12) 0.0815(6) Uani 1 1 d .
F6 F 0.42333(16) -0.30993(13) 0.33349(11) 0.0483(3) Uani 1 1 d .
C24 C 0.9512(4) 0.3269(3) 0.4504(3) 0.0671(8) Uani 1 1 d .
H24 H 0.9138 0.3773 0.4126 0.101 Uiso 1 1 calc R
H24A H 1.0670 0.3591 0.4578 0.101 Uiso 1 1 calc R
H24B H 0.9132 0.3388 0.5157 0.101 Uiso 1 1 calc R
C25 C 0.8916(3) 0.1877(3) 0.39874(19) 0.0513(6) Uani 1 1 d .
N3 N 0.8427(4) 0.0781(3) 0.35982(18) 0.0689(7) Uani 1 1 d .

loop_
_atom_site_aniso_label
_atom_site_aniso_U_11
_atom_site_aniso_U_22
_atom_site_aniso_U_33
_atom_site_aniso_U_23
_atom_site_aniso_U_13
_atom_site_aniso_U_12
C1 0.0350(10) 0.0247(9) 0.0272(9) 0.0003(7) -0.0022(8) 0.0129(8)
C2 0.0351(10) 0.0299(10) 0.0261(9) 0.0021(7) 0.0014(8) 0.0160(8)
C3 0.0266(9) 0.0259(9) 0.0304(9) 0.0055(7) -0.0003(7) 0.0126(7)
C4 0.0289(9) 0.0206(8) 0.0319(10) 0.0034(7) 0.0020(7) 0.0104(7)
C5 0.0328(10) 0.0238(9) 0.0347(10) 0.0055(8) 0.0039(8) 0.0127(7)
C6 0.0323(10) 0.0309(10) 0.0420(11) 0.0124(9) 0.0084(8) 0.0167(8)
C7 0.0299(10) 0.0275(10) 0.0458(12) 0.0132(9) 0.0065(9) 0.0093(8)
C8 0.0288(9) 0.0225(9) 0.0421(11) 0.0068(8) -0.0014(8) 0.0081(7)
C9 0.0280(9) 0.0205(8) 0.0323(10) 0.0020(7) -0.0057(7) 0.0108(7)
C10 0.0292(9) 0.0216(8) 0.0291(9) 0.0030(7) -0.0033(7) 0.0118(7)
C11 0.0283(9) 0.0229(8) 0.0272(9) 0.0038(7) 0.0003(7) 0.0136(7)
C12 0.0245(8) 0.0214(8) 0.0335(10) 0.0070(7) 0.0005(7) 0.0099(7)
C13 0.0258(9) 0.0219(8) 0.0339(10) 0.0054(7) -0.0021(7) 0.0111(7)
C14 0.0350(10) 0.0318(10) 0.0410(11) 0.0087(9) 0.0140(9) 0.0155(8)
C15 0.0394(11) 0.0360(11) 0.0340(11) 0.0082(9) 0.0041(9) 0.0083(9)
C16 0.0355(11) 0.0326(11) 0.0487(13) 0.0141(9) 0.0001(9) 0.0103(8)
C17 0.0319(10) 0.0231(9) 0.0524(13) 0.0039(9) 0.0078(9) 0.0103(8)
C18 0.0310(10) 0.0287(10) 0.0351(11) 0.0021(8) 0.0042(8) 0.0056(8)
C19 0.0538(14) 0.0366(12) 0.0632(17) 0.0040(11) 0.0262(13) 0.0115(10)
C20 0.0620(15) 0.0452(13) 0.0462(14) 0.0061(11) 0.0154(12) 0.0231(12)
C21 0.0505(14) 0.0566(15) 0.0338(12) 0.0037(11) 0.0084(10) 0.0169(11)
C22 0.0496(14) 0.0542(15) 0.0381(12) 0.0101(11) 0.0110(11) 0.0077(11)
C23 0.0738(18) 0.0397(13) 0.0621(17) 0.0212(12) 0.0318(14) 0.0212(12)
O1 0.0299(7) 0.0196(6) 0.0327(7) 0.0028(5) 0.0065(5) 0.0090(5)
Cl1 0.0360(3) 0.0201(2) 0.0402(3) -0.00259(18) -0.0031(2) 0.00825(18)
N1 0.0318(8) 0.0267(8) 0.0339(9) 0.0060(7) 0.0067(7) 0.0128(7)
N2 0.0496(11) 0.0306(9) 0.0523(12) 0.0120(8) 0.0233(9) 0.0161(8)
P1 0.0340(3) 0.0327(3) 0.0440(3) 0.0038(2) 0.0120(2) 0.0104(2)
F1 0.0483(9) 0.0757(12) 0.1181(17) -0.0026(11) -0.0058(10) 0.0363(9)
F2 0.0738(11) 0.0698(11) 0.0541(9) 0.0178(8) 0.0234(8) 0.0181(9)
F3 0.0488(9) 0.0446(9) 0.0892(13) -0.0023(8) 0.0170(8) -0.0062(7)
F4 0.0557(9) 0.0504(9) 0.0874(12) 0.0046(8) 0.0189(8) 0.0277(7)
F5 0.1075(15) 0.0711(12) 0.0408(9) 0.0110(8) -0.0003(9) 0.0013(11)
F6 0.0461(7) 0.0344(7) 0.0539(8) 0.0021(6) 0.0063(6) 0.0068(6)
C24 0.0688(18) 0.0549(17) 0.077(2) 0.0180(15) 0.0342(16) 0.0183(14)
C25 0.0642(16) 0.0628(17) 0.0384(13) 0.0123(12) 0.0143(12) 0.0368(14)
N3 0.095(2) 0.0759(18) 0.0439(13) 0.0024(12) 0.0018(13) 0.0492(16)

loop_
_atom_type_symbol
_atom_type_description
_atom_type_scat_dispersion_real
_atom_type_scat_dispersion_imag
_atom_type_scat_source
C C 0.0033 0.0016 'International Tables Vol C Tables 4.2.6.8 and 6.1.1.4'
H H 0.0000 0.0000 'International Tables Vol C Tables 4.2.6.8 and 6.1.1.4'
N N 0.0061 0.0033 'International Tables Vol C Tables 4.2.6.8 and 6.1.1.4'
O O 0.0106 0.0060 'International Tables Vol C Tables 4.2.6.8 and 6.1.1.4'
F F 0.0171 0.0103 'International Tables Vol C Tables 4.2.6.8 and 6.1.1.4'
P P 0.1023 0.0942 'International Tables Vol C Tables 4.2.6.8 and 6.1.1.4'
Cl Cl 0.1484 0.1585 'International Tables Vol C Tables 4.2.6.8 and 6.1.1.4'

loop_
_geom_angle_atom_site_label_1
_geom_angle_atom_site_label_2
_geom_angle_atom_site_label_3
_geom_angle
C2 C1 C10 121.93(18)
C2 C1 H1 119.0
C10 C1 H1 119.0
C1 C2 C3 121.63(19)
C1 C2 H2 119.2
C3 C2 H2 119.2
N1 C3 C4 122.01(17)
N1 C3 C2 120.68(18)
C4 C3 C2 117.28(17)
C11 C4 C3 119.79(17)
C11 C4 H4 120.1
C3 C4 H4 120.1
C12 C5 C6 120.24(18)
C12 C5 H5 119.9
C6 C5 H5 119.9
N2 C6 C5 121.84(19)
N2 C6 C7 121.16(19)
C5 C6 C7 117.00(19)
C8 C7 C6 121.73(18)
C8 C7 H7 119.1
C6 C7 H7 119.1
C7 C8 C13 121.92(18)
C7 C8 H8 119.0
C13 C8 H8 119.0
C13 C9 C10 121.87(17)
C13 C9 Cl1 119.68(15)
C10 C9 Cl1 118.45(15)
C9 C10 C1 126.26(17)
C9 C10 C11 117.76(18)
C1 C10 C11 115.97(17)
O1 C11 C4 116.00(16)
O1 C11 C10 120.60(16)
C4 C11 C10 123.40(18)
C5 C12 O1 116.09(16)
C5 C12 C13 123.47(17)
O1 C12 C13 120.43(17)
C9 C13 C12 118.12(17)
C9 C13 C8 126.26(17)
C12 C13 C8 115.62(18)
N1 C14 C15 109.23(16)
N1 C14 H14 109.8
C15 C14 H14 109.8
N1 C14 H14A 109.8
C15 C14 H14A 109.8
H14 C14 H14A 108.3
C16 C15 C14 111.14(18)
C16 C15 H15 109.4
C14 C15 H15 109.4
C16 C15 H15A 109.4
C14 C15 H15A 109.4
H15 C15 H15A 108.0
C15 C16 C17 111.79(17)
C15 C16 H16 109.3
C17 C16 H16 109.3
C15 C16 H16A 109.3
C17 C16 H16A 109.3
H16 C16 H16A 107.9
C18 C17 C16 110.48(17)
C18 C17 H17 109.6
C16 C17 H17 109.6
C18 C17 H17A 109.6
C16 C17 H17A 109.6
H17 C17 H17A 108.1
N1 C18 C17 109.36(16)
N1 C18 H18 109.8
C17 C18 H18 109.8
N1 C18 H18A 109.8
C17 C18 H18A 109.8
H18 C18 H18A 108.3
N2 C19 C20 112.4(2)
N2 C19 H19 109.1
C20 C19 H19 109.1
N2 C19 H19A 109.1
C20 C19 H19A 109.1
H19 C19 H19A 107.9
C19 C20 C21 112.3(2)
C19 C20 H20 109.2
C21 C20 H20 109.2
C19 C20 H20A 109.2
C21 C20 H20A 109.2
H20 C20 H20A 107.9
C22 C21 C20 109.0(2)
C22 C21 H21 109.9
C20 C21 H21 109.9
C22 C21 H21A 109.9
C20 C21 H21A 109.9
H21 C21 H21A 108.3
C23 C22 C21 110.9(2)
C23 C22 H22 109.5
C21 C22 H22 109.5
C23 C22 H22A 109.5
C21 C22 H22A 109.5
H22 C22 H22A 108.1
N2 C23 C22 112.4(2)
N2 C23 H23 109.1
C22 C23 H23 109.1
N2 C23 H23A 109.1
C22 C23 H23A 109.1
H23 C23 H23A 107.9
C11 O1 C12 121.20(14)
C3 N1 C18 122.32(16)
C3 N1 C14 123.57(17)
C18 N1 C14 110.30(15)
C6 N2 C19 122.36(18)
C6 N2 C23 122.25(19)
C19 N2 C23 112.3(2)
F1 P1 F4 178.22(11)
F1 P1 F5 92.30(13)
F4 P1 F5 89.39(11)
F1 P1 F6 89.51(9)
F4 P1 F6 89.92(8)
F5 P1 F6 89.61(9)
F1 P1 F3 90.39(10)
F4 P1 F3 90.18(9)
F5 P1 F3 90.08(10)
F6 P1 F3 179.67(10)
F1 P1 F2 89.53(11)
F4 P1 F2 88.78(10)
F5 P1 F2 178.07(11)
F6 P1 F2 89.79(9)
F3 P1 F2 90.53(10)
C25 C24 H24 109.5
C25 C24 H24A 109.5
H24 C24 H24A 109.5
C25 C24 H24B 109.5
H24 C24 H24B 109.5
H24A C24 H24B 109.5
N3 C25 C24 178.5(3)

loop_
_geom_bond_atom_site_label_1
_geom_bond_atom_site_label_2
_geom_bond_distance
C1 C2 1.356(3)
C1 C10 1.413(3)
C1 H1 0.9500
C2 C3 1.434(3)
C2 H2 0.9500
C3 N1 1.344(2)
C3 C4 1.417(3)
C4 C11 1.368(3)
C4 H4 0.9500
C5 C12 1.363(3)
C5 C6 1.414(3)
C5 H5 0.9500
C6 N2 1.348(3)
C6 C7 1.431(3)
C7 C8 1.356(3)
C7 H7 0.9500
C8 C13 1.419(3)
C8 H8 0.9500
C9 C13 1.389(3)
C9 C10 1.397(3)
C9 Cl1 1.7138(18)
C10 C11 1.422(2)
C11 O1 1.363(2)
C12 O1 1.368(2)
C12 C13 1.419(2)
C14 N1 1.466(3)
C14 C15 1.525(3)
C14 H14 0.9900
C14 H14A 0.9900
C15 C16 1.523(3)
C15 H15 0.9900
C15 H15A 0.9900
C16 C17 1.524(3)
C16 H16 0.9900
C16 H16A 0.9900
C17 C18 1.518(3)
C17 H17 0.9900
C17 H17A 0.9900
C18 N1 1.465(2)
C18 H18 0.9900
C18 H18A 0.9900
C19 N2 1.477(3)
C19 C20 1.501(3)
C19 H19 0.9900
C19 H19A 0.9900
C20 C21 1.512(4)
C20 H20 0.9900
C20 H20A 0.9900
C21 C22 1.511(3)
C21 H21 0.9900
C21 H21A 0.9900
C22 C23 1.496(4)
C22 H22 0.9900
C22 H22A 0.9900
C23 N2 1.478(3)
C23 H23 0.9900
C23 H23A 0.9900
P1 F1 1.5790(16)
P1 F4 1.5877(16)
P1 F5 1.5881(17)
P1 F6 1.5881(14)
P1 F3 1.5889(15)
P1 F2 1.6045(17)
C24 C25 1.445(4)
C24 H24 0.9800
C24 H24A 0.9800
C24 H24B 0.9800
C25 N3 1.133(4)

loop_
_geom_torsion_atom_site_label_1
_geom_torsion_atom_site_label_2
_geom_torsion_atom_site_label_3
_geom_torsion_atom_site_label_4
_geom_torsion
C10 C1 C2 C3 -0.6(3)
C1 C2 C3 N1 -178.23(18)
C1 C2 C3 C4 -0.3(3)
N1 C3 C4 C11 178.88(17)
C2 C3 C4 C11 1.0(3)
C12 C5 C6 N2 -178.84(19)
C12 C5 C6 C7 1.4(3)
N2 C6 C7 C8 -179.89(19)
C5 C6 C7 C8 -0.1(3)
C6 C7 C8 C13 -0.8(3)
C13 C9 C10 C1 -178.63(17)
Cl1 C9 C10 C1 0.8(3)
C13 C9 C10 C11 0.1(3)
Cl1 C9 C10 C11 179.59(13)
C2 C1 C10 C9 179.62(18)
C2 C1 C10 C11 0.8(3)
C3 C4 C11 O1 179.41(15)
C3 C4 C11 C10 -0.8(3)
C9 C10 C11 O1 0.8(2)
C1 C10 C11 O1 179.68(15)
C9 C10 C11 C4 -179.02(17)
C1 C10 C11 C4 -0.1(3)
C6 C5 C12 O1 177.36(16)
C6 C5 C12 C13 -1.8(3)
C10 C9 C13 C12 -1.1(3)
Cl1 C9 C13 C12 179.43(13)
C10 C9 C13 C8 178.30(17)
Cl1 C9 C13 C8 -1.1(3)
C5 C12 C13 C9 -179.64(17)
O1 C12 C13 C9 1.2(3)
C5 C12 C13 C8 0.9(3)
O1 C12 C13 C8 -178.25(15)
C7 C8 C13 C9 -178.99(18)
C7 C8 C13 C12 0.4(3)
N1 C14 C15 C16 -56.0(2)
C14 C15 C16 C17 50.3(2)
C15 C16 C17 C18 -50.9(2)
C16 C17 C18 N1 57.6(2)
N2 C19 C20 C21 -53.3(3)
C19 C20 C21 C22 55.3(3)
C20 C21 C22 C23 -56.7(3)
C21 C22 C23 N2 56.7(3)
C4 C11 O1 C12 179.13(15)
C10 C11 O1 C12 -0.7(2)
C5 C12 O1 C11 -179.53(16)
C13 C12 O1 C11 -0.3(2)
C4 C3 N1 C18 8.0(3)
C2 C3 N1 C18 -174.14(17)
C4 C3 N1 C14 163.87(17)
C2 C3 N1 C14 -18.3(3)
C17 C18 N1 C3 93.7(2)
C17 C18 N1 C14 -65.0(2)
C15 C14 N1 C3 -94.5(2)
C15 C14 N1 C18 63.9(2)
C5 C6 N2 C19 2.7(3)
C7 C6 N2 C19 -177.5(2)
C5 C6 N2 C23 161.2(2)
C7 C6 N2 C23 -19.1(3)
C20 C19 N2 C6 -148.2(2)
C20 C19 N2 C23 51.4(3)
C22 C23 N2 C6 146.0(2)
C22 C23 N2 C19 -53.5(3)
